data_1566189
loop_
_publ_author_name
'Mossine, Valeri V.'
'Kelley, Steven P.'
'Mawhinney, Thomas P.'

_publ_section_title
;
 \b-<small>D</small>-Galactopyranosyl-(1\\rightarrow
 4)--2-amino-2-deoxy-\a-<small>D</small>-glucopyranose hydrochloride
 monohydrate (lactosamine)
;
_journal_coeditor_code GG4007
_journal_issue 1
_journal_name_full IUCrData
_journal_page_first x220061
_journal_paper_doi 10.1107/S241431462200061X
_journal_volume 7
_journal_year 2022
_chemical_absolute_configuration ad
_chemical_formula_iupac 'C12 H24 N O10 +, Cl- , H2 O'
_chemical_formula_moiety 'C12 H24 N O10, Cl, H2 O'
_chemical_formula_sum 'C12 H26 Cl N O11'
_chemical_formula_weight 395.79
_chemical_name_common lactosamine
_chemical_name_systematic
'\b-<i>D</i>-Galactopyranosyl-(1\\rightarrow4)--2-amino-2-deoxy-\a-<i>D</i>-glucopyranose hydrochloride monohydrate'
_space_group_crystal_system monoclinic
_space_group_IT_number 4
_space_group_name_Hall 'P 2yb'
_space_group_name_H-M_alt 'P 1 21 1'
_atom_sites_solution_hydrogens mixed
_atom_sites_solution_primary direct
_atom_sites_solution_secondary difmap
_audit_creation_method SHELXL-2017/1
_cell_angle_alpha 90
_cell_angle_beta 93.940(9)
_cell_angle_gamma 90
_cell_formula_units_Z 2
_cell_length_a 4.785(4)
_cell_length_b 13.523(11)
_cell_length_c 13.254(11)
_cell_measurement_reflns_used 1276
_cell_measurement_temperature 273(2)
_cell_measurement_theta_max 20.56
_cell_measurement_theta_min 3.01
_cell_volume 855.6(12)
_computing_cell_refinement
;
APEX3 and SAINT (Bruker, 2016)
;
_computing_data_collection
;
APEX3 (Bruker, 2016)
;
_computing_data_reduction
;
APEX3 and SAINT (Bruker, 2016)
;
_computing_molecular_graphics
;
<i>OLEX2</i> (Dolomanov et al., 2009)
;
_computing_publication_material
;
<i>OLEX2</i> (Dolomanov et al., 2009)
;
_computing_structure_refinement
;
<i>SHELXL2017/1</i> (Sheldrick, 2015)
;
_computing_structure_solution
;
ShelXS (Sheldrick, 2008)
;
_diffrn_ambient_temperature 273(2)
_diffrn_measured_fraction_theta_full 1.000
_diffrn_measured_fraction_theta_max 0.993
_diffrn_measurement_device_type 'Bruker APEXII area detector'
_diffrn_measurement_method 'omega and phi scans'
_diffrn_radiation_type MoK\a
_diffrn_radiation_wavelength 0.71073
_diffrn_reflns_av_R_equivalents 0.1328
_diffrn_reflns_av_unetI/netI 0.1478
_diffrn_reflns_limit_h_max 6
_diffrn_reflns_limit_h_min -6
_diffrn_reflns_limit_k_max 17
_diffrn_reflns_limit_k_min -17
_diffrn_reflns_limit_l_max 16
_diffrn_reflns_limit_l_min -17
_diffrn_reflns_number 11475
_diffrn_reflns_theta_full 25.242
_diffrn_reflns_theta_max 27.187
_diffrn_reflns_theta_min 1.540
_diffrn_source 'Sealed Source Mo with TRIUMPH optics'
_exptl_absorpt_coefficient_mu 0.283
_exptl_absorpt_correction_T_max 0.7455
_exptl_absorpt_correction_T_min 0.4827
_exptl_absorpt_correction_type multi-scan
_exptl_absorpt_process_details
;
(<i>AXScale</i>; Bruker, 2016)
;
_exptl_crystal_colour colourless
_exptl_crystal_density_diffrn 1.536
_exptl_crystal_density_method 'not measured'
_exptl_crystal_description plate
_exptl_crystal_F_000 420
_exptl_crystal_size_max 0.080
_exptl_crystal_size_mid 0.050
_exptl_crystal_size_min 0.010
_refine_diff_density_max 0.440
_refine_diff_density_min -0.370
_refine_ls_abs_structure_details
;
Flack <i>x</i> determined using 729 quotients
[(<i>I</i>^+^)-(<i>I</i>^-^)]/[(<i>I</i>^+^)+(<i>I</i>^-^)]
(Parsons <i>et al.</i>,  2013)
;
_refine_ls_abs_structure_Flack 0.02(11)
_refine_ls_extinction_method none
_refine_ls_goodness_of_fit_ref 1.010
_refine_ls_hydrogen_treatment mixed
_refine_ls_matrix_type full
_refine_ls_number_parameters 262
_refine_ls_number_reflns 3787
_refine_ls_number_restraints 26
_refine_ls_restrained_S_all 1.007
_refine_ls_R_factor_all 0.1519
_refine_ls_R_factor_gt 0.0658
_refine_ls_shift/su_max 0.000
_refine_ls_shift/su_mean 0.000
_refine_ls_structure_factor_coef Fsqd
_refine_ls_weighting_details 'w=1/[\s^2^(Fo^2^)+(0.0475P)^2^] where P=(Fo^2^+2Fc^2^)/3'
_refine_ls_weighting_scheme calc
_refine_ls_wR_factor_gt 0.1067
_refine_ls_wR_factor_ref 0.1312
_reflns_number_gt 2216
_reflns_number_total 3787
_reflns_threshold_expression 'I > 2\s(I)'
_cod_data_source_file gg4007sup1.cif
_cod_data_source_block I
_cod_original_cell_volume 855.5(12)
_cod_original_sg_symbol_H-M 'P 21'
_cod_database_code 1566189
_shelx_space_group_comment
;
The symmetry employed for this shelxl refinement is uniquely defined
by the following loop, which should always be used as a source of
symmetry information in preference to the above space-group names.
They are only intended as comments.
;
_shelx_estimated_absorpt_t_min 0.978
_shelx_estimated_absorpt_t_max 0.997

loop_
_space_group_symop_operation_xyz
'x, y, z'
'-x, y+1/2, -z'

loop_
_atom_site_type_symbol
_atom_site_label
_atom_site_fract_x
_atom_site_fract_y
_atom_site_fract_z
_atom_site_U_iso_or_equiv
_atom_site_adp_type
_atom_site_calc_flag
_atom_site_occupancy
_atom_site_disorder_assembly
_atom_site_disorder_group
Cl Cl1 -0.3280(4) 0.75359(14) 0.61589(14) 0.0286(5) Uani d 1 . .
O O1 -0.1394(11) 0.7867(4) 0.4014(4) 0.0272(13) Uani d 1 . .
H H1 -0.195(16) 0.765(7) 0.455(5) 0.041 Uiso d 1 . .
O O1W 0.6240(15) 1.0329(4) 0.4269(5) 0.0462(19) Uani d 1 . .
H H1WA 0.71(2) 1.021(8) 0.488(6) 0.069 Uiso d 1 . .
H H1WB 0.58(2) 1.096(5) 0.433(8) 0.069 Uiso d 1 . .
O O2 0.2355(12) 0.8551(4) 0.1351(4) 0.0260(14) Uani d 1 . .
H H2 0.186(17) 0.830(6) 0.082(5) 0.039 Uiso d 1 . .
O O3 0.1487(12) 0.4761(4) 0.3861(4) 0.0341(14) Uani d 1 . .
H H3 0.18(2) 0.416(4) 0.387(7) 0.051 Uiso d 1 . .
O O4 0.2482(10) 0.6815(4) 0.3919(4) 0.0253(13) Uani d 1 . .
O O5 0.1019(10) 0.6413(4) 0.1208(4) 0.0223(12) Uani d 1 . .
O O6 0.3161(10) 0.4684(4) 0.0307(4) 0.0263(12) Uani d 1 . .
H H6 0.175(14) 0.446(6) 0.055(6) 0.039 Uiso d 1 . .
O O7 0.3237(11) 0.4742(4) -0.1838(4) 0.0266(13) Uani d 1 . .
H H7 0.431(16) 0.434(5) -0.157(6) 0.040 Uiso d 1 . .
O O8 -0.0409(10) 0.6292(4) -0.2120(4) 0.0229(12) Uani d 1 . .
H H8 -0.091(17) 0.658(6) -0.261(5) 0.034 Uiso d 1 . .
O O9 0.1635(11) 0.9157(4) -0.1046(4) 0.0255(13) Uani d 1 . .
H H9 0.321(13) 0.933(6) -0.082(6) 0.038 Uiso d 1 . .
O O10 0.1420(10) 0.7280(3) -0.0250(4) 0.0226(13) Uani d 1 . .
N N1 0.1495(15) 0.9460(5) 0.3249(5) 0.0267(17) Uani d 1 . .
H H1A 0.270(14) 0.978(6) 0.369(5) 0.040 Uiso d 1 . .
H H1B 0.104(16) 0.980(6) 0.268(4) 0.040 Uiso d 1 . .
H H1C -0.023(11) 0.946(6) 0.350(6) 0.040 Uiso d 1 . .
C C1 0.1489(16) 0.7791(5) 0.4024(6) 0.0250(18) Uani d 1 . .
H H1D 0.231817 0.807016 0.465797 0.030 Uiso calc 1 . .
C C2 0.2409(16) 0.8418(5) 0.3134(6) 0.0227(18) Uani d 1 . .
H H2A 0.445983 0.840893 0.315433 0.027 Uiso calc 1 . .
C C3 0.1292(16) 0.7968(5) 0.2135(6) 0.0228(18) Uani d 1 . .
H H3A -0.076034 0.799022 0.208350 0.027 Uiso calc 1 . .
C C4 0.2270(15) 0.6906(6) 0.2095(6) 0.0224(18) Uani d 1 . .
H H4 0.431371 0.689282 0.207687 0.027 Uiso calc 1 . .
C C5 0.1419(16) 0.6315(6) 0.3013(5) 0.0226(17) Uani d 1 . .
H H5 -0.062765 0.627481 0.300031 0.027 Uiso calc 1 . .
C C6 0.2641(17) 0.5292(6) 0.3051(6) 0.030(2) Uani d 1 . .
H H6A 0.219239 0.495436 0.241483 0.036 Uiso calc 1 . .
H H6B 0.466372 0.532736 0.316291 0.036 Uiso calc 1 . .
C C7 0.2534(15) 0.6458(6) 0.0341(5) 0.0222(17) Uani d 1 . .
H H7A 0.453220 0.655704 0.052771 0.027 Uiso calc 1 . .
C C8 0.2081(16) 0.5518(5) -0.0258(6) 0.0217(17) Uani d 1 . .
H H8A 0.007235 0.542472 -0.042707 0.026 Uiso calc 1 . .
C C9 0.3596(16) 0.5604(5) -0.1230(5) 0.0204(17) Uani d 1 . .
H H9A 0.559991 0.570369 -0.105595 0.024 Uiso calc 1 . .
C C10 0.2464(15) 0.6483(6) -0.1834(6) 0.0213(17) Uani d 1 . .
H H10 0.350340 0.656234 -0.244111 0.026 Uiso calc 1 . .
C C11 0.2853(15) 0.7402(6) -0.1168(5) 0.0220(17) Uani d 1 . .
H H11 0.485554 0.750477 -0.099407 0.026 Uiso calc 1 . .
C C12 0.1643(16) 0.8313(5) -0.1692(6) 0.0241(18) Uani d 1 . .
H H12A 0.272384 0.846504 -0.226525 0.029 Uiso calc 1 . .
H H12B -0.026310 0.817433 -0.194879 0.029 Uiso calc 1 . .

loop_
_atom_site_aniso_label
_atom_site_aniso_U_11
_atom_site_aniso_U_22
_atom_site_aniso_U_33
_atom_site_aniso_U_12
_atom_site_aniso_U_13
_atom_site_aniso_U_23
Cl1 0.0323(11) 0.0230(11) 0.0302(10) -0.0014(9) -0.0006(8) 0.0045(10)
O1 0.027(3) 0.023(3) 0.032(4) 0.002(2) 0.004(3) 0.004(3)
O1W 0.075(5) 0.027(4) 0.034(4) -0.003(3) -0.012(3) -0.002(3)
O2 0.035(3) 0.021(3) 0.022(3) -0.010(2) -0.001(3) 0.001(2)
O3 0.056(4) 0.016(3) 0.030(3) -0.003(3) 0.004(3) 0.007(3)
O4 0.033(3) 0.017(3) 0.026(3) -0.002(2) -0.001(3) 0.000(2)
O5 0.027(3) 0.021(3) 0.020(3) -0.005(2) 0.002(2) 0.001(2)
O6 0.025(3) 0.021(3) 0.033(3) 0.001(3) 0.005(2) 0.006(3)
O7 0.032(3) 0.016(3) 0.031(3) 0.005(2) -0.001(2) -0.001(3)
O8 0.025(3) 0.019(3) 0.024(3) -0.001(2) -0.001(2) 0.004(2)
O9 0.026(3) 0.019(3) 0.032(3) 0.000(2) 0.001(3) -0.003(3)
O10 0.024(3) 0.017(3) 0.026(3) 0.003(2) 0.003(2) 0.003(2)
N1 0.035(4) 0.021(4) 0.023(4) -0.005(3) -0.006(3) 0.004(3)
C1 0.030(5) 0.018(4) 0.026(4) -0.002(3) -0.001(3) 0.003(3)
C2 0.025(4) 0.016(4) 0.026(5) -0.003(3) -0.001(4) 0.004(3)
C3 0.023(4) 0.021(4) 0.024(4) -0.002(3) 0.002(3) 0.008(3)
C4 0.020(4) 0.019(4) 0.029(5) -0.004(3) 0.000(3) 0.000(4)
C5 0.029(4) 0.016(4) 0.023(4) -0.009(3) -0.001(3) 0.002(3)
C6 0.037(5) 0.023(5) 0.028(5) -0.003(4) 0.000(4) 0.003(4)
C7 0.023(4) 0.021(4) 0.023(4) 0.001(3) 0.002(3) 0.004(4)
C8 0.024(4) 0.015(4) 0.026(5) 0.003(3) -0.002(3) 0.005(3)
C9 0.021(4) 0.016(4) 0.024(4) 0.002(3) 0.002(3) -0.001(4)
C10 0.020(4) 0.019(4) 0.025(4) -0.002(3) 0.004(3) 0.003(3)
C11 0.021(4) 0.020(4) 0.027(4) -0.001(3) 0.007(3) -0.002(4)
C12 0.026(4) 0.014(4) 0.032(5) 0.001(3) 0.004(4) 0.000(4)

loop_
_atom_type_symbol
_atom_type_description
_atom_type_scat_dispersion_real
_atom_type_scat_dispersion_imag
_atom_type_scat_source
C C 0.0033 0.0016 'International Tables Vol C Tables 4.2.6.8 and 6.1.1.4'
H H 0.0000 0.0000 'International Tables Vol C Tables 4.2.6.8 and 6.1.1.4'
N N 0.0061 0.0033 'International Tables Vol C Tables 4.2.6.8 and 6.1.1.4'
O O 0.0106 0.0060 'International Tables Vol C Tables 4.2.6.8 and 6.1.1.4'
Cl Cl 0.1484 0.1585 'International Tables Vol C Tables 4.2.6.8 and 6.1.1.4'

loop_
_geom_angle_atom_site_label_1
_geom_angle_atom_site_label_2
_geom_angle_atom_site_label_3
_geom_angle_site_symmetry_1
_geom_angle_site_symmetry_3
_geom_angle
_geom_angle_publ_flag
C1 O1 H1 . . 110(6) ?
H1WA O1W H1WB . . 101(9) ?
C3 O2 H2 . . 108(6) ?
C6 O3 H3 . . 115(7) ?
C1 O4 C5 . . 114.7(5) ?
C7 O5 C4 . . 116.0(5) ?
C8 O6 H6 . . 102(6) ?
C9 O7 H7 . . 105(6) ?
C10 O8 H8 . . 112(6) ?
C12 O9 H9 . . 114(6) ?
C7 O10 C11 . . 111.5(5) ?
C2 N1 H1A . . 110(5) ?
C2 N1 H1B . . 117(5) ?
H1A N1 H1B . . 114(7) ?
C2 N1 H1C . . 109(6) ?
H1A N1 H1C . . 109(8) ?
H1B N1 H1C . . 97(7) ?
O1 C1 O4 . . 114.2(6) ?
O1 C1 C2 . . 106.8(6) ?
O4 C1 C2 . . 108.8(6) ?
O1 C1 H1D . . 109.0 ?
O4 C1 H1D . . 109.0 ?
C2 C1 H1D . . 109.0 ?
N1 C2 C3 . . 112.4(6) ?
N1 C2 C1 . . 109.9(6) ?
C3 C2 C1 . . 110.2(6) ?
N1 C2 H2A . . 108.1 ?
C3 C2 H2A . . 108.1 ?
C1 C2 H2A . . 108.1 ?
O2 C3 C4 . . 111.9(7) ?
O2 C3 C2 . . 106.9(6) ?
C4 C3 C2 . . 108.6(6) ?
O2 C3 H3A . . 109.8 ?
C4 C3 H3A . . 109.8 ?
C2 C3 H3A . . 109.8 ?
O5 C4 C3 . . 110.8(6) ?
O5 C4 C5 . . 106.7(6) ?
C3 C4 C5 . . 111.6(6) ?
O5 C4 H4 . . 109.3 ?
C3 C4 H4 . . 109.3 ?
C5 C4 H4 . . 109.3 ?
O4 C5 C6 . . 106.8(6) ?
O4 C5 C4 . . 108.6(6) ?
C6 C5 C4 . . 112.5(7) ?
O4 C5 H5 . . 109.6 ?
C6 C5 H5 . . 109.6 ?
C4 C5 H5 . . 109.6 ?
O3 C6 C5 . . 108.5(7) ?
O3 C6 H6A . . 110.0 ?
C5 C6 H6A . . 110.0 ?
O3 C6 H6B . . 110.0 ?
C5 C6 H6B . . 110.0 ?
H6A C6 H6B . . 108.4 ?
O5 C7 O10 . . 106.7(5) ?
O5 C7 C8 . . 109.3(6) ?
O10 C7 C8 . . 109.3(5) ?
O5 C7 H7A . . 110.5 ?
O10 C7 H7A . . 110.5 ?
C8 C7 H7A . . 110.5 ?
O6 C8 C7 . . 110.8(6) ?
O6 C8 C9 . . 109.1(6) ?
C7 C8 C9 . . 108.7(6) ?
O6 C8 H8A . . 109.4 ?
C7 C8 H8A . . 109.4 ?
C9 C8 H8A . . 109.4 ?
O7 C9 C10 . . 108.6(6) ?
O7 C9 C8 . . 111.8(6) ?
C10 C9 C8 . . 109.5(6) ?
O7 C9 H9A . . 109.0 ?
C10 C9 H9A . . 109.0 ?
C8 C9 H9A . . 109.0 ?
O8 C10 C9 . . 107.6(6) ?
O8 C10 C11 . . 112.3(6) ?
C9 C10 C11 . . 107.9(6) ?
O8 C10 H10 . . 109.7 ?
C9 C10 H10 . . 109.7 ?
C11 C10 H10 . . 109.7 ?
O10 C11 C12 . . 106.9(6) ?
O10 C11 C10 . . 110.3(6) ?
C12 C11 C10 . . 111.7(6) ?
O10 C11 H11 . . 109.3 ?
C12 C11 H11 . . 109.3 ?
C10 C11 H11 . . 109.3 ?
O9 C12 C11 . . 113.2(6) ?
O9 C12 H12A . . 108.9 ?
C11 C12 H12A . . 108.9 ?
O9 C12 H12B . . 108.9 ?
C11 C12 H12B . . 108.9 ?
H12A C12 H12B . . 107.7 ?

loop_
_geom_bond_atom_site_label_1
_geom_bond_atom_site_label_2
_geom_bond_site_symmetry_2
_geom_bond_distance
_geom_bond_publ_flag
O1 C1 . 1.382(9) ?
O1 H1 . 0.83(5) ?
O1W H1WA . 0.90(6) ?
O1W H1WB . 0.89(6) ?
O2 C3 . 1.426(9) ?
O2 H2 . 0.80(5) ?
O3 C6 . 1.434(10) ?
O3 H3 . 0.82(5) ?
O4 C1 . 1.414(9) ?
O4 C5 . 1.440(8) ?
O5 C7 . 1.402(9) ?
O5 C4 . 1.445(9) ?
O6 C8 . 1.431(9) ?
O6 H6 . 0.82(5) ?
O7 C9 . 1.420(9) ?
O7 H7 . 0.81(5) ?
O8 C10 . 1.424(9) ?
O8 H8 . 0.78(5) ?
O9 C12 . 1.426(9) ?
O9 H9 . 0.83(5) ?
O10 C7 . 1.441(8) ?
O10 C11 . 1.447(8) ?
N1 C2 . 1.486(10) ?
N1 H1A . 0.90(4) ?
N1 H1B . 0.90(4) ?
N1 H1C . 0.91(4) ?
C1 C2 . 1.541(10) ?
C1 H1D . 0.9800 ?
C2 C3 . 1.521(10) ?
C2 H2A . 0.9800 ?
C3 C4 . 1.512(10) ?
C3 H3A . 0.9800 ?
C4 C5 . 1.533(10) ?
C4 H4 . 0.9800 ?
C5 C6 . 1.502(11) ?
C5 H5 . 0.9800 ?
C6 H6A . 0.9700 ?
C6 H6B . 0.9700 ?
C7 C8 . 1.507(10) ?
C7 H7A . 0.9800 ?
C8 C9 . 1.526(10) ?
C8 H8A . 0.9800 ?
C9 C10 . 1.513(10) ?
C9 H9A . 0.9800 ?
C10 C11 . 1.528(10) ?
C10 H10 . 0.9800 ?
C11 C12 . 1.510(10) ?
C11 H11 . 0.9800 ?
C12 H12A . 0.9700 ?
C12 H12B . 0.9700 ?

loop_
_geom_hbond_atom_site_label_D
_geom_hbond_atom_site_label_H
_geom_hbond_atom_site_label_A
_geom_hbond_site_symmetry_A
_geom_hbond_distance_DH
_geom_hbond_distance_HA
_geom_hbond_distance_DA
_geom_hbond_angle_DHA
_geom_hbond_publ_flag
O1 H1 Cl1 . 0.83(5) 2.28(6) 3.075(6) 163(9) yes
O2 H2 O10 . 0.80(5) 1.98(6) 2.743(7) 159(8) yes
O3 H3 Cl1 2_546 0.82(5) 2.31(6) 3.130(7) 172(9) yes
O6 H6 O9 2_545 0.82(5) 1.84(6) 2.654(8) 171(9) yes
O7 H7 O2 2_645 0.81(5) 1.92(6) 2.697(8) 158(9) yes
O8 H8 Cl1 1_554 0.78(5) 2.32(6) 3.080(5) 166(8) yes
O9 H9 O6 2_655 0.83(5) 1.88(5) 2.707(8) 178(9) yes
N1 H1A O1W . 0.90(4) 1.96(5) 2.819(9) 159(7) yes
N1 H1B O7 2 0.90(4) 2.26(7) 2.862(8) 124(6) yes
N1 H1B O8 2 0.90(4) 2.16(6) 2.922(8) 142(7) yes
N1 H1C O1 . 0.91(4) 2.34(8) 2.787(9) 110(6) yes
N1 H1C O1W 1_455 0.91(4) 2.35(6) 3.162(11) 149(7) yes
O1W H1WA O3 2_656 0.90(6) 1.85(7) 2.746(8) 170(10) yes
O1W H1WB Cl1 2_556 0.89(6) 2.50(7) 3.335(7) 156(9) yes

_cod_database_fobs_code 1566189
